data_1557205
loop_
_publ_author_name
'Wang, Rong'
'Fan, Run-Zhu'
'Ni, Fu-Qiang'
'Sang, Jun'
'Xie, Xing-Lin'
'Luo, Si-Yuan'
'Tang, Gui-Hua'
'Yin, Sheng'

_publ_section_title
;
 19-nor-, 20-nor-, and tetranor-Halimane-Type Furanoditerpenoids from
 Croton crassifolius
;
_journal_name_full 'Journal of Natural Products'
_journal_paper_doi 10.1021/acs.jnatprod.9b00634
_journal_year 2020
_chemical_absolute_configuration ad
_chemical_formula_moiety 'C23 H28 O8'
_chemical_formula_sum 'C23 H28 O8'
_chemical_formula_weight 432.45
_space_group_crystal_system orthorhombic
_space_group_IT_number 19
_space_group_name_Hall 'P 2ac 2ab'
_space_group_name_H-M_alt 'P 21 21 21'
_atom_sites_solution_hydrogens geom
_atom_sites_solution_primary dual
_audit_creation_date 2019-04-23
_audit_creation_method
;
Olex2 1.2
(compiled 2018.05.29 svn.r3508 for OlexSys, GUI svn.r5506)
;
_cell_angle_alpha 90
_cell_angle_beta 90
_cell_angle_gamma 90
_cell_formula_units_Z 4
_cell_length_a 7.90190(10)
_cell_length_b 10.29550(10)
_cell_length_c 25.9952(4)
_cell_measurement_reflns_used 18716
_cell_measurement_temperature 100.01(10)
_cell_measurement_theta_max 77.1920
_cell_measurement_theta_min 3.3940
_cell_volume 2114.81(5)
_computing_cell_refinement 'CrysAlisPro 1.171.39.46 (Rigaku OD, 2018)'
_computing_data_collection 'CrysAlisPro 1.171.39.46 (Rigaku OD, 2018)'
_computing_data_reduction 'CrysAlisPro 1.171.39.46 (Rigaku OD, 2018)'
_computing_molecular_graphics 'Olex2 (Dolomanov et al., 2009)'
_computing_publication_material 'Olex2 (Dolomanov et al., 2009)'
_computing_structure_refinement 'ShelXL (Sheldrick, 2015)'
_computing_structure_solution 'ShelXT (Sheldrick, 2015)'
_diffrn_ambient_environment N~2~
_diffrn_ambient_temperature 100.01(10)
_diffrn_detector 'CCD plate'
_diffrn_detector_type HyPix
_diffrn_measured_fraction_theta_full 0.999
_diffrn_measured_fraction_theta_max 0.999
_diffrn_measurement_details
;
List of Runs (angles in degrees, time in seconds):

  # Type    Start    End  Width  t~exp~   \w     \q     \k     \f   Frames
--------------------------------------------------------------------------
  1  \w     31.00 120.00   0.50    0.05    --   46.62  53.00 -27.00  178
  2  \w   -173.00 -76.00   0.50    0.20    -- -100.00-117.00 -43.00  194
  3  \w     87.00 178.00   0.50    0.20    --  107.00  68.00 163.00  182
  4  \w   -119.00 -71.00   0.50    0.05    --  -46.62-125.00-180.00   96
  5  \w   -119.00 -71.00   0.50    0.05    --  -46.62-125.00 -30.00   96
  6  \w    -25.00  63.00   0.50    0.05    --   46.62 -57.00 -30.00  176
  7  \w   -114.00 -27.00   0.50    0.20    -- -100.00  45.00  90.00  174
  8  \w     32.00 123.00   0.50    0.20    --  107.00 -30.00   0.00  182
  9  \w     31.00 125.00   0.50    0.20    --  107.00 -15.00   0.00  188
 10  \w     34.00 109.00   0.50    0.20    --  107.00 -94.00-150.00  150
 11  \w     34.00 117.00   0.50    0.20    --  107.00-125.00  90.00  166
 12  \w     31.00 125.00   0.50    0.20    --  107.00 -15.00-180.00  188
 13  \w     93.00 178.00   0.50    0.20    --  107.00  45.00 150.00  170
 14  \w     34.00 123.00   0.50    0.20    --  107.00 -53.00-171.00  178
 15  \w   -119.00 -71.00   0.50    0.05    --  -46.62-125.00  60.00   96
 16  \w     31.00 120.00   0.50    0.05    --   46.62  57.00  60.00  178
 17  \w     23.00 120.00   0.50    0.05    --   46.62  77.00-150.00  194
 18  \w   -173.00-140.00   0.50    0.20    -- -100.00 -68.00  30.00   66
;
_diffrn_measurement_device 'four-circle diffractometer'
_diffrn_measurement_device_type 'XtaLAB Synergy R, DW system, HyPix'
_diffrn_measurement_method '\w scans'
_diffrn_orient_matrix_type 'CrysAlisPro convention (1999,Acta A55,543-557)'
_diffrn_orient_matrix_UB_11 0.0201094000
_diffrn_orient_matrix_UB_12 0.0154560000
_diffrn_orient_matrix_UB_13 -0.0586526000
_diffrn_orient_matrix_UB_21 -0.1496500000
_diffrn_orient_matrix_UB_22 0.0957803000
_diffrn_orient_matrix_UB_23 -0.0008172000
_diffrn_orient_matrix_UB_31 0.1232696000
_diffrn_orient_matrix_UB_32 0.1138834000
_diffrn_orient_matrix_UB_33 0.0086061000
_diffrn_radiation_monochromator mirror
_diffrn_radiation_probe x-ray
_diffrn_radiation_type CuK\a
_diffrn_radiation_wavelength 1.54184
_diffrn_reflns_av_R_equivalents 0.0371
_diffrn_reflns_av_unetI/netI 0.0235
_diffrn_reflns_Laue_measured_fraction_full 0.999
_diffrn_reflns_Laue_measured_fraction_max 0.999
_diffrn_reflns_limit_h_max 9
_diffrn_reflns_limit_h_min -9
_diffrn_reflns_limit_k_max 12
_diffrn_reflns_limit_k_min -11
_diffrn_reflns_limit_l_max 31
_diffrn_reflns_limit_l_min -32
_diffrn_reflns_number 20943
_diffrn_reflns_point_group_measured_fraction_full 0.999
_diffrn_reflns_point_group_measured_fraction_max 0.998
_diffrn_reflns_theta_full 67.684
_diffrn_reflns_theta_max 72.116
_diffrn_reflns_theta_min 3.400
_diffrn_source 'Rotating-anode X-ray tube'
_diffrn_source_type 'Rigaku (Cu) X-ray Source'
_exptl_absorpt_coefficient_mu 0.855
_exptl_absorpt_correction_T_max 1.00000
_exptl_absorpt_correction_T_min 0.71010
_exptl_absorpt_correction_type multi-scan
_exptl_absorpt_process_details
;
CrysAlisPro 1.171.39.46 (Rigaku Oxford Diffraction, 2018)
Empirical absorption correction using spherical harmonics,
 implemented in SCALE3 ABSPACK scaling algorithm.
;
_exptl_crystal_colour colourless
_exptl_crystal_colour_primary colourless
_exptl_crystal_density_diffrn 1.358
_exptl_crystal_description block
_exptl_crystal_F_000 920
_exptl_crystal_size_max 0.3
_exptl_crystal_size_mid 0.2
_exptl_crystal_size_min 0.1
_refine_diff_density_max 0.200
_refine_diff_density_min -0.277
_refine_diff_density_rms 0.055
_refine_ls_abs_structure_details
;
 Flack x determined using 1672 quotients [(I+)-(I-)]/[(I+)+(I-)]
 (Parsons, Flack and Wagner, Acta Cryst. B69 (2013) 249-259).
;
_refine_ls_abs_structure_Flack -0.11(5)
_refine_ls_extinction_method none
_refine_ls_goodness_of_fit_ref 1.106
_refine_ls_hydrogen_treatment constr
_refine_ls_matrix_type full
_refine_ls_number_parameters 284
_refine_ls_number_reflns 4161
_refine_ls_number_restraints 0
_refine_ls_restrained_S_all 1.106
_refine_ls_R_factor_all 0.0368
_refine_ls_R_factor_gt 0.0353
_refine_ls_shift/su_max 0.001
_refine_ls_shift/su_mean 0.000
_refine_ls_structure_factor_coef Fsqd
_refine_ls_weighting_details 'w=1/[\s^2^(Fo^2^)+(0.0509P)^2^+0.8917P] where P=(Fo^2^+2Fc^2^)/3'
_refine_ls_weighting_scheme calc
_refine_ls_wR_factor_gt 0.0976
_refine_ls_wR_factor_ref 0.0988
_reflns_Friedel_coverage 0.734
_reflns_Friedel_fraction_full 0.999
_reflns_Friedel_fraction_max 0.996
_reflns_number_gt 4062
_reflns_number_total 4161
_reflns_threshold_expression 'I > 2\s(I)'
_cod_data_source_file np9b00634_si_004.cif
_cod_data_source_block wangr_41_190419
_cod_database_code 1557205
_shelx_shelxl_version_number 2016/6
_shelx_space_group_comment
;
The symmetry employed for this shelxl refinement is uniquely defined
by the following loop, which should always be used as a source of
symmetry information in preference to the above space-group names.
They are only intended as comments.
;
_shelx_estimated_absorpt_t_max 0.919
_shelx_estimated_absorpt_t_min 0.784
_reflns_odcompleteness_completeness 99.88
_reflns_odcompleteness_iscentric 1
_reflns_odcompleteness_theta 71.98
_olex2_refinement_description
;
1. Fixed Uiso
 At 1.2 times of:
  All C(H) groups, All C(H,H) groups
 At 1.5 times of:
  All C(H,H,H) groups, All O(H) groups
2.a Ternary CH refined with riding coordinates:
 C4(H4), C12(H12), C2(H2)
2.b Secondary CH2 refined with riding coordinates:
 C29(H29A,H29B), C13(H13A,H13B), C7(H7A,H7B), C8(H8A,H8B), C3(H3A,H3B), C9(H9A,
 H9B)
2.c Aromatic/amide H refined with riding coordinates:
 C16(H16), C19(H19), C18(H18)
2.d Idealised Me refined as rotating group:
 C31(H31A,H31B,H31C), C28(H28A,H28B,H28C), C23(H23A,H23B,H23C)
2.e Idealised tetrahedral OH refined as rotating group:
 O30(H30)
;
_olex2_submission_special_instructions 'No special instructions were received'
_oxdiff_exptl_absorpt_empirical_details
;
Empirical correction (ABSPACK) includes:
- Absorption correction using spherical harmonics
- Frame scaling
;
_oxdiff_exptl_absorpt_empirical_full_max 3.592
_oxdiff_exptl_absorpt_empirical_full_min 0.800

loop_
_space_group_symop_operation_xyz
'x, y, z'
'-x+1/2, -y, z+1/2'
'-x, y+1/2, -z+1/2'
'x+1/2, -y+1/2, -z'

loop_
_atom_site_label
_atom_site_type_symbol
_atom_site_fract_x
_atom_site_fract_y
_atom_site_fract_z
_atom_site_U_iso_or_equiv
_atom_site_adp_type
_atom_site_occupancy
_atom_site_site_symmetry_order
_atom_site_calc_flag
_atom_site_refinement_flags_posn
O25 O 0.2726(2) 0.76873(16) 0.35850(6) 0.0198(4) Uani 1 1 d .
O22 O 0.6743(2) 0.61347(17) 0.33641(7) 0.0220(4) Uani 1 1 d .
O17 O 0.4051(2) 0.16376(17) 0.66315(7) 0.0231(4) Uani 1 1 d .
O20 O 0.0190(2) 0.51169(17) 0.48539(7) 0.0219(4) Uani 1 1 d .
O11 O 0.1545(2) 0.35629(17) 0.52805(6) 0.0202(4) Uani 1 1 d .
O24 O 0.5275(3) 0.65205(18) 0.26406(6) 0.0263(4) Uani 1 1 d .
O30 O 0.2564(3) 0.47283(18) 0.24651(6) 0.0253(4) Uani 1 1 d .
H30 H 0.334379 0.508225 0.231142 0.038 Uiso 1 1 calc GR
O27 O 0.4794(3) 0.91845(19) 0.34958(9) 0.0363(5) Uani 1 1 d .
C10 C 0.3469(3) 0.4663(2) 0.42300(9) 0.0168(5) Uani 1 1 d .
C21 C 0.5372(3) 0.6032(2) 0.30621(9) 0.0190(5) Uani 1 1 d .
C16 C 0.3907(3) 0.1577(3) 0.61084(9) 0.0219(5) Uani 1 1 d .
H16 H 0.407598 0.083095 0.591326 0.026 Uiso 1 1 calc R
C15 C 0.3485(3) 0.2749(2) 0.59136(9) 0.0200(5) Uani 1 1 d .
C14 C 0.1522(3) 0.4617(2) 0.49709(8) 0.0177(5) Uani 1 1 d .
C4 C 0.3677(3) 0.6999(2) 0.39829(9) 0.0183(5) Uani 1 1 d .
H4 H 0.484876 0.730961 0.398339 0.022 Uiso 1 1 calc R
C5 C 0.3660(3) 0.5557(2) 0.38586(9) 0.0167(5) Uani 1 1 d .
C29 C 0.2398(3) 0.5286(2) 0.29640(9) 0.0202(5) Uani 1 1 d .
H29A H 0.146771 0.486528 0.314121 0.024 Uiso 1 1 calc R
H29B H 0.211367 0.619798 0.292720 0.024 Uiso 1 1 calc R
C13 C 0.4418(3) 0.4156(2) 0.51528(9) 0.0180(5) Uani 1 1 d .
H13A H 0.535315 0.379394 0.495805 0.022 Uiso 1 1 calc R
H13B H 0.487294 0.466384 0.543518 0.022 Uiso 1 1 calc R
C7 C 0.4703(3) 0.3765(2) 0.32745(9) 0.0193(5) Uani 1 1 d .
H7A H 0.481090 0.349792 0.291822 0.023 Uiso 1 1 calc R
H7B H 0.581674 0.373617 0.343067 0.023 Uiso 1 1 calc R
C12 C 0.3269(3) 0.3069(2) 0.53567(9) 0.0190(5) Uani 1 1 d .
H12 H 0.343283 0.228356 0.514989 0.023 Uiso 1 1 calc R
C8 C 0.3531(3) 0.2842(2) 0.35543(9) 0.0203(5) Uani 1 1 d .
H8A H 0.394641 0.195926 0.351995 0.024 Uiso 1 1 calc R
H8B H 0.240966 0.288214 0.340335 0.024 Uiso 1 1 calc R
C6 C 0.4007(3) 0.5169(2) 0.32983(9) 0.0176(5) Uani 1 1 d .
C3 C 0.2869(3) 0.7316(2) 0.44945(9) 0.0196(5) Uani 1 1 d .
H3A H 0.165879 0.716292 0.447608 0.024 Uiso 1 1 calc R
H3B H 0.304958 0.822475 0.457579 0.024 Uiso 1 1 calc R
C1 C 0.3293(3) 0.5012(2) 0.48034(9) 0.0173(5) Uani 1 1 d .
C2 C 0.3643(3) 0.6468(2) 0.49136(9) 0.0189(5) Uani 1 1 d .
H2 H 0.487122 0.659339 0.490094 0.023 Uiso 1 1 calc R
C19 C 0.3331(4) 0.3608(3) 0.63459(9) 0.0242(5) Uani 1 1 d .
H19 H 0.303940 0.448288 0.633837 0.029 Uiso 1 1 calc R
C9 C 0.3438(3) 0.3209(2) 0.41234(9) 0.0183(5) Uani 1 1 d .
H9A H 0.240684 0.284921 0.426708 0.022 Uiso 1 1 calc R
H9B H 0.438357 0.280874 0.430096 0.022 Uiso 1 1 calc R
C18 C 0.3692(3) 0.2892(3) 0.67631(10) 0.0237(5) Uani 1 1 d .
H18 H 0.369758 0.320900 0.709816 0.028 Uiso 1 1 calc R
C31 C 0.3044(4) 0.6898(2) 0.54487(9) 0.0226(5) Uani 1 1 d .
H31A H 0.325000 0.781121 0.549051 0.034 Uiso 1 1 calc GR
H31B H 0.365295 0.642438 0.570728 0.034 Uiso 1 1 calc GR
H31C H 0.185469 0.672893 0.548293 0.034 Uiso 1 1 calc GR
C26 C 0.3417(4) 0.8779(2) 0.33829(10) 0.0226(5) Uani 1 1 d .
C28 C 0.2257(4) 0.9366(3) 0.29934(11) 0.0287(6) Uani 1 1 d .
H28A H 0.236740 0.890892 0.267329 0.043 Uiso 1 1 calc GR
H28B H 0.254700 1.026260 0.294398 0.043 Uiso 1 1 calc GR
H28C H 0.110976 0.930337 0.311276 0.043 Uiso 1 1 calc GR
C23 C 0.8125(4) 0.6892(3) 0.31551(11) 0.0271(6) Uani 1 1 d .
H23A H 0.852645 0.649135 0.284469 0.041 Uiso 1 1 calc GR
H23B H 0.902859 0.693117 0.340151 0.041 Uiso 1 1 calc GR
H23C H 0.773707 0.775511 0.308046 0.041 Uiso 1 1 calc GR

loop_
_atom_site_aniso_label
_atom_site_aniso_U_11
_atom_site_aniso_U_22
_atom_site_aniso_U_33
_atom_site_aniso_U_23
_atom_site_aniso_U_13
_atom_site_aniso_U_12
O25 0.0238(9) 0.0158(8) 0.0198(8) 0.0027(6) -0.0019(7) 0.0000(7)
O22 0.0184(8) 0.0250(8) 0.0226(8) 0.0014(7) 0.0011(7) -0.0033(7)
O17 0.0254(9) 0.0259(9) 0.0181(8) 0.0038(7) 0.0012(7) 0.0040(8)
O20 0.0205(9) 0.0237(8) 0.0214(8) -0.0008(7) -0.0004(7) 0.0021(7)
O11 0.0170(8) 0.0222(8) 0.0214(8) 0.0036(7) -0.0005(7) -0.0013(7)
O24 0.0331(10) 0.0268(9) 0.0190(8) 0.0048(7) 0.0011(8) -0.0044(8)
O30 0.0305(10) 0.0275(10) 0.0177(8) -0.0024(7) -0.0035(7) -0.0003(8)
O27 0.0345(11) 0.0257(9) 0.0487(12) 0.0123(9) -0.0063(10) -0.0083(9)
C10 0.0159(11) 0.0179(11) 0.0165(10) -0.0017(9) -0.0011(9) 0.0005(9)
C21 0.0210(12) 0.0170(10) 0.0191(11) -0.0018(9) 0.0005(10) 0.0023(9)
C16 0.0256(12) 0.0227(12) 0.0173(11) 0.0006(10) 0.0025(9) 0.0032(10)
C15 0.0213(12) 0.0197(11) 0.0191(11) 0.0009(9) 0.0021(10) -0.0004(10)
C14 0.0227(12) 0.0160(11) 0.0145(10) -0.0034(8) -0.0015(9) 0.0003(10)
C4 0.0211(12) 0.0163(11) 0.0174(11) 0.0018(9) -0.0013(9) 0.0004(9)
C5 0.0159(11) 0.0163(11) 0.0179(11) -0.0018(9) -0.0014(9) 0.0003(9)
C29 0.0218(12) 0.0203(12) 0.0186(11) 0.0000(9) -0.0003(10) 0.0010(10)
C13 0.0176(12) 0.0213(11) 0.0152(10) -0.0002(9) -0.0017(9) 0.0000(9)
C7 0.0233(12) 0.0177(11) 0.0169(10) -0.0010(9) 0.0013(10) 0.0011(10)
C12 0.0180(11) 0.0191(11) 0.0198(11) 0.0001(9) 0.0000(9) 0.0012(10)
C8 0.0269(13) 0.0151(10) 0.0189(11) -0.0018(9) -0.0002(10) 0.0001(10)
C6 0.0202(11) 0.0167(10) 0.0159(11) 0.0003(9) 0.0005(9) -0.0014(9)
C3 0.0239(12) 0.0158(11) 0.0190(11) -0.0022(9) 0.0016(9) 0.0003(10)
C1 0.0200(11) 0.0158(11) 0.0162(10) -0.0004(9) -0.0015(9) 0.0001(9)
C2 0.0232(12) 0.0167(11) 0.0169(10) -0.0014(9) 0.0005(9) -0.0027(10)
C19 0.0311(13) 0.0210(11) 0.0206(11) -0.0010(10) 0.0019(11) 0.0010(11)
C9 0.0210(12) 0.0158(11) 0.0181(11) 0.0021(9) -0.0017(9) 0.0006(9)
C18 0.0267(14) 0.0257(12) 0.0186(11) -0.0015(10) 0.0041(10) 0.0008(11)
C31 0.0294(14) 0.0206(12) 0.0178(11) -0.0030(9) 0.0023(10) -0.0019(10)
C26 0.0289(13) 0.0157(11) 0.0233(11) 0.0006(9) 0.0025(11) -0.0003(10)
C28 0.0369(15) 0.0226(12) 0.0265(13) 0.0062(10) -0.0019(12) 0.0005(12)
C23 0.0231(13) 0.0292(14) 0.0291(13) 0.0001(11) 0.0056(11) -0.0064(11)

loop_
_atom_type_symbol
_atom_type_description
_atom_type_scat_dispersion_real
_atom_type_scat_dispersion_imag
_atom_type_scat_source
C C 0.0181 0.0091 'International Tables Vol C Tables 4.2.6.8 and 6.1.1.4'
H H 0.0000 0.0000 'International Tables Vol C Tables 4.2.6.8 and 6.1.1.4'
O O 0.0492 0.0322 'International Tables Vol C Tables 4.2.6.8 and 6.1.1.4'

loop_
_geom_angle_atom_site_label_1
_geom_angle_atom_site_label_2
_geom_angle_atom_site_label_3
_geom_angle
C26 O25 C4 118.02(19)
C21 O22 C23 115.6(2)
C18 O17 C16 106.0(2)
C14 O11 C12 111.79(18)
C29 O30 H30 109.5
C5 C10 C1 123.1(2)
C5 C10 C9 123.0(2)
C9 C10 C1 113.87(19)
O22 C21 C6 112.41(19)
O24 C21 O22 123.3(2)
O24 C21 C6 124.2(2)
O17 C16 H16 124.7
C15 C16 O17 110.7(2)
C15 C16 H16 124.7
C16 C15 C12 126.1(2)
C16 C15 C19 106.1(2)
C19 C15 C12 127.8(2)
O20 C14 O11 120.2(2)
O20 C14 C1 127.9(2)
O11 C14 C1 111.89(19)
O25 C4 H4 109.1
O25 C4 C5 108.60(19)
O25 C4 C3 107.51(19)
C5 C4 H4 109.1
C3 C4 H4 109.1
C3 C4 C5 113.3(2)
C10 C5 C4 121.2(2)
C10 C5 C6 121.6(2)
C4 C5 C6 117.04(19)
O30 C29 H29A 108.8
O30 C29 H29B 108.8
O30 C29 C6 113.9(2)
H29A C29 H29B 107.7
C6 C29 H29A 108.8
C6 C29 H29B 108.8
H13A C13 H13B 108.7
C12 C13 H13A 110.5
C12 C13 H13B 110.5
C12 C13 C1 106.14(19)
C1 C13 H13A 110.5
C1 C13 H13B 110.5
H7A C7 H7B 108.1
C8 C7 H7A 109.5
C8 C7 H7B 109.5
C8 C7 C6 110.5(2)
C6 C7 H7A 109.5
C6 C7 H7B 109.5
O11 C12 C15 108.25(19)
O11 C12 C13 104.48(18)
O11 C12 H12 109.5
C15 C12 C13 115.3(2)
C15 C12 H12 109.5
C13 C12 H12 109.5
C7 C8 H8A 109.7
C7 C8 H8B 109.7
C7 C8 C9 109.8(2)
H8A C8 H8B 108.2
C9 C8 H8A 109.7
C9 C8 H8B 109.7
C21 C6 C5 110.88(19)
C21 C6 C29 108.06(19)
C21 C6 C7 106.04(19)
C5 C6 C29 111.5(2)
C5 C6 C7 110.14(18)
C29 C6 C7 110.04(19)
C4 C3 H3A 109.7
C4 C3 H3B 109.7
C4 C3 C2 109.6(2)
H3A C3 H3B 108.2
C2 C3 H3A 109.7
C2 C3 H3B 109.7
C10 C1 C13 112.56(19)
C10 C1 C2 112.88(19)
C14 C1 C10 107.30(19)
C14 C1 C13 102.02(18)
C14 C1 C2 111.68(19)
C13 C1 C2 109.87(19)
C3 C2 C1 110.49(19)
C3 C2 H2 107.3
C3 C2 C31 111.0(2)
C1 C2 H2 107.3
C31 C2 C1 113.1(2)
C31 C2 H2 107.3
C15 C19 H19 127.0
C18 C19 C15 106.0(2)
C18 C19 H19 127.0
C10 C9 C8 114.76(19)
C10 C9 H9A 108.6
C10 C9 H9B 108.6
C8 C9 H9A 108.6
C8 C9 H9B 108.6
H9A C9 H9B 107.6
O17 C18 H18 124.4
C19 C18 O17 111.2(2)
C19 C18 H18 124.4
C2 C31 H31A 109.5
C2 C31 H31B 109.5
C2 C31 H31C 109.5
H31A C31 H31B 109.5
H31A C31 H31C 109.5
H31B C31 H31C 109.5
O25 C26 C28 110.6(2)
O27 C26 O25 123.9(2)
O27 C26 C28 125.5(2)
C26 C28 H28A 109.5
C26 C28 H28B 109.5
C26 C28 H28C 109.5
H28A C28 H28B 109.5
H28A C28 H28C 109.5
H28B C28 H28C 109.5
O22 C23 H23A 109.5
O22 C23 H23B 109.5
O22 C23 H23C 109.5
H23A C23 H23B 109.5
H23A C23 H23C 109.5
H23B C23 H23C 109.5

loop_
_geom_bond_atom_site_label_1
_geom_bond_atom_site_label_2
_geom_bond_distance
O25 C4 1.462(3)
O25 C26 1.355(3)
O22 C21 1.342(3)
O22 C23 1.448(3)
O17 C16 1.366(3)
O17 C18 1.366(3)
O20 C14 1.210(3)
O11 C14 1.351(3)
O11 C12 1.468(3)
O24 C21 1.208(3)
O30 H30 0.8200
O30 C29 1.424(3)
O27 C26 1.202(4)
C10 C5 1.343(3)
C10 C1 1.539(3)
C10 C9 1.523(3)
C21 C6 1.526(3)
C16 H16 0.9300
C16 C15 1.350(4)
C15 C12 1.495(3)
C15 C19 1.435(3)
C14 C1 1.522(3)
C4 H4 0.9800
C4 C5 1.519(3)
C4 C3 1.511(3)
C5 C6 1.535(3)
C29 H29A 0.9700
C29 H29B 0.9700
C29 C6 1.544(3)
C13 H13A 0.9700
C13 H13B 0.9700
C13 C12 1.536(3)
C13 C1 1.547(3)
C7 H7A 0.9700
C7 H7B 0.9700
C7 C8 1.514(3)
C7 C6 1.548(3)
C12 H12 0.9800
C8 H8A 0.9700
C8 H8B 0.9700
C8 C9 1.528(3)
C3 H3A 0.9700
C3 H3B 0.9700
C3 C2 1.524(3)
C1 C2 1.550(3)
C2 H2 0.9800
C2 C31 1.534(3)
C19 H19 0.9300
C19 C18 1.342(4)
C9 H9A 0.9700
C9 H9B 0.9700
C18 H18 0.9300
C31 H31A 0.9600
C31 H31B 0.9600
C31 H31C 0.9600
C26 C28 1.494(4)
C28 H28A 0.9600
C28 H28B 0.9600
C28 H28C 0.9600
C23 H23A 0.9600
C23 H23B 0.9600
C23 H23C 0.9600

loop_
_geom_torsion_atom_site_label_1
_geom_torsion_atom_site_label_2
_geom_torsion_atom_site_label_3
_geom_torsion_atom_site_label_4
_geom_torsion
O25 C4 C5 C10 -139.7(2)
O25 C4 C5 C6 44.8(3)
O25 C4 C3 C2 171.65(18)
O22 C21 C6 C5 48.9(3)
O22 C21 C6 C29 171.44(19)
O22 C21 C6 C7 -70.6(2)
O17 C16 C15 C12 177.9(2)
O17 C16 C15 C19 -0.8(3)
O20 C14 C1 C10 -70.8(3)
O20 C14 C1 C13 170.7(2)
O20 C14 C1 C2 53.4(3)
O11 C14 C1 C10 108.2(2)
O11 C14 C1 C13 -10.3(2)
O11 C14 C1 C2 -127.6(2)
O24 C21 C6 C5 -134.4(2)
O24 C21 C6 C29 -11.9(3)
O24 C21 C6 C7 106.1(3)
O30 C29 C6 C21 68.2(3)
O30 C29 C6 C5 -169.64(19)
O30 C29 C6 C7 -47.1(3)
C10 C5 C6 C21 -136.9(2)
C10 C5 C6 C29 102.6(3)
C10 C5 C6 C7 -19.8(3)
C10 C1 C2 C3 40.3(3)
C10 C1 C2 C31 165.4(2)
C16 O17 C18 C19 0.1(3)
C16 C15 C12 O11 121.8(3)
C16 C15 C12 C13 -121.6(3)
C16 C15 C19 C18 0.8(3)
C15 C19 C18 O17 -0.6(3)
C14 O11 C12 C15 136.5(2)
C14 O11 C12 C13 13.1(2)
C14 C1 C2 C3 -80.7(2)
C14 C1 C2 C31 44.4(3)
C4 O25 C26 O27 3.2(4)
C4 O25 C26 C28 -178.6(2)
C4 C5 C6 C21 38.5(3)
C4 C5 C6 C29 -81.9(3)
C4 C5 C6 C7 155.6(2)
C4 C3 C2 C1 -62.0(3)
C4 C3 C2 C31 171.7(2)
C5 C10 C1 C14 114.4(3)
C5 C10 C1 C13 -134.2(2)
C5 C10 C1 C2 -9.1(3)
C5 C10 C9 C8 -3.7(4)
C5 C4 C3 C2 51.7(3)
C13 C1 C2 C3 166.84(19)
C13 C1 C2 C31 -68.0(3)
C7 C8 C9 C10 37.0(3)
C12 O11 C14 O20 177.4(2)
C12 O11 C14 C1 -1.7(3)
C12 C15 C19 C18 -177.9(3)
C12 C13 C1 C10 -97.2(2)
C12 C13 C1 C14 17.5(2)
C12 C13 C1 C2 136.1(2)
C8 C7 C6 C21 173.58(19)
C8 C7 C6 C5 53.6(3)
C8 C7 C6 C29 -69.8(2)
C6 C7 C8 C9 -62.6(3)
C3 C4 C5 C10 -20.4(3)
C3 C4 C5 C6 164.2(2)
C1 C10 C5 C4 -1.4(4)
C1 C10 C5 C6 173.9(2)
C1 C10 C9 C8 177.4(2)
C1 C13 C12 O11 -18.9(2)
C1 C13 C12 C15 -137.6(2)
C19 C15 C12 O11 -59.7(3)
C19 C15 C12 C13 56.8(3)
C9 C10 C5 C4 179.8(2)
C9 C10 C5 C6 -5.0(4)
C9 C10 C1 C14 -66.7(3)
C9 C10 C1 C13 44.8(3)
C9 C10 C1 C2 169.9(2)
C18 O17 C16 C15 0.4(3)
C26 O25 C4 C5 -134.0(2)
C26 O25 C4 C3 103.1(2)
C23 O22 C21 O24 0.6(3)
C23 O22 C21 C6 177.3(2)
